data_9002143
loop_
_publ_author_name
'Comodi P'
'Zanazzi P F'
'Weiss Z'
'Rieder M'
'Drabek M'

_publ_section_title
;
 "Cs-tetra-ferri-annite:" High-pressure and high-temperature behavior of a
 potential nuclear waste disposal phase
 T = 296 deg C, crystal 2
;
_journal_name_full 'American Mineralogist'
_journal_page_first 325
_journal_page_last 332
_journal_volume 84
_journal_year 1999
_chemical_formula_sum 'Al0.04 Cs0.89 Fe3.92 O12 Si3.04'
_chemical_name_mineral Tetra-ferri-annite
_space_group_IT_number 12
_symmetry_space_group_name_Hall '-C 2y'
_symmetry_space_group_name_H-M 'C 1 2/m 1'
_cell_angle_alpha 90
_cell_angle_beta 99.60
_cell_angle_gamma 90
_cell_length_a 5.480
_cell_length_b 9.500
_cell_length_c 10.907
_cell_formula_units_Z 2
_cell_volume 559.867
_diffrn_ambient_temperature 569.15
_cod_original_formula_sum 'Cs.89 Fe3.92 Si3.04 Al.04 O12'
_cod_database_code 9002143

loop_
_symmetry_equiv_pos_as_xyz
x,y,z
1/2+x,1/2+y,z
x,-y,z
1/2+x,1/2-y,z
-x,y,-z
1/2-x,1/2+y,-z
-x,-y,-z
1/2-x,1/2-y,-z

loop_
_atom_site_label
_atom_site_fract_x
_atom_site_fract_y
_atom_site_fract_z
_atom_site_occupancy
_atom_site_U_iso_or_equiv
Cs 0.00000 0.50000 0.00000 0.89000 0.04100
Fe1 0.00000 0.00000 0.50000 1.00000 0.01950
Fe2 0.00000 0.33190 0.50000 1.00000 0.02020
Si 0.07930 0.16620 0.23930 0.76000 0.01840
Fe 0.07930 0.16620 0.23930 0.23000 0.01840
Al 0.07930 0.16620 0.23930 0.01000 0.01840
O1 0.06150 0.00000 0.18490 1.00000 0.04200
O2 0.31460 0.25030 0.18640 1.00000 0.04100
O3 0.13250 0.16670 0.39650 1.00000 0.02100
O4 0.13250 0.50000 0.40080 1.00000 0.02500

loop_
_cod_related_entry_id
_cod_related_entry_database
_cod_related_entry_code
1 AMCSD 0002205
2 AMCSD 0002211

loop_
_[local]_alternative_name_id
_[local]_alternative_name_type
_[local]_alternative_name_source
_[local]_alternative_name_source_id
_[local]_alternative_name_value
1 mineral AMCSD 0002205 "Tetra-ferri-annite"
2 mineral AMCSD 0002211 "Tetraferriannite"

_database_code_amcsd 0002205
